data_7003475
loop_
_publ_author_name
'Crossland, Clare J.'
'Evans, Ivana Radosavljevi\'c'
'Evans, John S. O.'

_publ_section_title
;
 Structural chemistry of (PPh4)2M(WS4)2 materials
;
_journal_issue 12
_journal_name_full 'Dalton Transactions'
_journal_page_first 1597
_journal_page_last 1601
_journal_paper_doi 10.1039/b716407f
_journal_year 2008
_chemical_absolute_configuration unk
_chemical_formula_moiety 'C48 H40 P2 S8 W2 Zn1'
_chemical_formula_sum 'C48 H40 P2 S8 W2 Zn'
_chemical_formula_weight 1368.40
_space_group_IT_number 82
_symmetry_cell_setting tetragonal
_symmetry_space_group_name_Hall 'I -4'
_symmetry_space_group_name_H-M 'I -4'
_atom_sites_solution_hydrogens geom
_atom_sites_solution_primary direct
_audit_creation_date 04-08-13
_audit_creation_method CRYSTALS_ver_12.39
_cell_angle_alpha 90
_cell_angle_beta 90
_cell_angle_gamma 90
_cell_formula_units_Z 1
_cell_length_a 13.2295(3)
_cell_length_b 13.2295(3)
_cell_length_c 6.7770(2)
_cell_measurement_reflns_used 0
_cell_measurement_temperature 293
_cell_measurement_theta_max 0
_cell_measurement_theta_min 0
_cell_volume 1186.11(5)
_computing_cell_refinement 'USER DEFINED CELL REFINEMENT'
_computing_data_collection 'USER DEFINED DATA COLLECTION'
_computing_data_reduction 'USER DEFINED DATA REDUCTION'
_computing_molecular_graphics 'CAMERON (Watkin et al 1996)'
_computing_publication_material 'CRYSTALS (Betteridge et al 2003)'
_computing_structure_refinement 'CRYSTALS (Betteridge et al 2003)'
_computing_structure_solution 'SIR92 (Altomare et al, 1994)'
_diffrn_ambient_temperature 293
_diffrn_measured_fraction_theta_full 0.988
_diffrn_measured_fraction_theta_max 0.954
_diffrn_measurement_device_type Unknown
_diffrn_measurement_method \w/2\q
_diffrn_radiation_monochromator graphite
_diffrn_radiation_type 'Mo K\a'
_diffrn_radiation_wavelength 0.71073
_diffrn_reflns_av_R_equivalents 0.034
_diffrn_reflns_limit_h_max 20
_diffrn_reflns_limit_h_min -20
_diffrn_reflns_limit_k_max 20
_diffrn_reflns_limit_k_min -20
_diffrn_reflns_limit_l_max 10
_diffrn_reflns_limit_l_min -10
_diffrn_reflns_number 20241
_diffrn_reflns_theta_full 32.582
_diffrn_reflns_theta_max 34.661
_diffrn_reflns_theta_min 2.177
_diffrn_standards_number 0
_exptl_absorpt_coefficient_mu 5.793
_exptl_absorpt_correction_T_max 1.0000
_exptl_absorpt_correction_T_min 1.0000
_exptl_absorpt_correction_type none
_exptl_crystal_colour orange
_exptl_crystal_density_diffrn 1.916
_exptl_crystal_description needle
_exptl_crystal_F_000 664
_refine_diff_density_max 1.42
_refine_diff_density_min -0.42
_refine_ls_extinction_coef 3.4(14)
_refine_ls_extinction_method 'Larson 1970 Crystallographic Computing eq 22'
_refine_ls_goodness_of_fit_ref 0.7270
_refine_ls_hydrogen_treatment mixed
_refine_ls_matrix_type full
_refine_ls_number_parameters 83
_refine_ls_number_reflns 1175
_refine_ls_number_restraints 0
_refine_ls_R_factor_all 0.0192
_refine_ls_R_factor_gt 0.0177
_refine_ls_shift/su_max 0.000297
_refine_ls_structure_factor_coef Fsqd
_refine_ls_weighting_details
;
Method, part 1, Chebychev polynomial, (Watkin, 1994, Prince, 1982)
[weight] = 1.0/[A~0~*T~0~(x)+A~1~*T~1~(x) ... +A~n-1~]*T~n-1~(x)]
where A~i~ are the Chebychev coefficients listed below and x= Fcalc/Fmax
Method = Robust Weighting (Prince, 1982)
W = [weight] * [1-(deltaF/6*sigmaF)^2^]^2^
A~i~ are:
2.98 3.67 1.18
;
_refine_ls_weighting_scheme calc
_refine_ls_wR_factor_all 0.0402
_refine_ls_wR_factor_gt 0.0396
_refine_ls_wR_factor_ref 0.0396
_reflns_limit_h_max 14
_reflns_limit_h_min -14
_reflns_limit_k_max 20
_reflns_limit_k_min 0
_reflns_limit_l_max 10
_reflns_limit_l_min 0
_reflns_number_gt 1175
_reflns_number_total 1292
_reflns_threshold_expression I>3.00u(I)
_oxford_diffrn_Wilson_B_factor 0.00
_oxford_diffrn_Wilson_scale 0.00
_oxford_refine_ls_scale 0.14793(6)
_oxford_structure_analysis_title '019subsad in I-4'
_cod_data_source_file b716407f.txt
_cod_data_source_block CRYSTALS_cif
_cod_depositor_comments
;
The following automatic conversions were performed:
'_symmetry_cell_setting' value 'Tetragonal' changed to 'tetragonal'
according to '/home/saulius/struct/CIF-dictionaries/cif_core.dic'
dictionary named 'cif_core.dic' version 2.4.1 from 2010-06-29.

Automatic conversion script
Id: cif_fix_enum 1527 2010-12-29 10:47:43Z saulius 
;
_cod_original_sg_symbol_H-M 'I -4 '
_cod_original_formula_sum 'C48 H40 P2 S8 W2 Zn1'
_cod_database_code 7003475

loop_
_symmetry_equiv_pos_as_xyz
x,y,z
x+1/2,y+1/2,z+1/2
y,-x,-z
y+1/2,-x+1/2,-z+1/2
-x,-y,z
-x+1/2,-y+1/2,z+1/2
-y,x,-z
-y+1/2,x+1/2,-z+1/2

loop_
_atom_site_label
_atom_site_type_symbol
_atom_site_fract_x
_atom_site_fract_y
_atom_site_fract_z
_atom_site_U_iso_or_equiv
_atom_site_occupancy
_atom_site_adp_type
_atom_site_refinement_flags_posn
_atom_site_refinement_flags_adp
_atom_site_refinement_flags_occupancy
_atom_site_disorder_assembly
_atom_site_disorder_group
_atom_site_attached_hydrogens
Zn1 Zn 0.0000 0.0000 0.0000 0.0166 0.5000 Uani S T . . . .
W1 W 0.0000 0.0000 -0.43141(3) 0.0115 0.5000 Uani S T . . . .
S1 S 0.12914(9) 0.03952(10) 0.2335(2) 0.0170 0.5000 Uani . . . . . .
S2 S -0.03870(11) 0.12713(11) -0.3831(2) 0.0194 0.5000 Uani . . . . . .
P1 P 0.0000 0.5000 -0.2500 0.0177 1.0000 Uani S T . . . .
C1 C 0.0990(2) 0.4532(2) -0.4054(4) 0.0195 1.0000 Uani . . . . . .
C2 C 0.1280(2) 0.3512(2) -0.4051(5) 0.0242 1.0000 Uani . . . . . .
C3 C 0.2045(3) 0.3195(2) -0.5300(5) 0.0312 1.0000 Uani . . . . . .
C4 C 0.1452(2) 0.5208(2) -0.5349(5) 0.0277 1.0000 Uani . . . . . .
C5 C 0.2529(4) 0.3873(3) -0.6514(6) 0.0407 1.0000 Uani . . . . . .
C6 C 0.2232(3) 0.4889(3) -0.6558(5) 0.0368 1.0000 Uani . . . . . .
H21 H 0.0930 0.3018 -0.3153 0.0291 1.0000 Uiso . . . . . .
H31 H 0.2248 0.2461 -0.5327 0.0358 1.0000 Uiso . . . . . .
H41 H 0.1213 0.5930 -0.5404 0.0320 1.0000 Uiso R . . . . .
H51 H 0.3109 0.3641 -0.7370 0.0485 1.0000 Uiso R . . . . .
H61 H 0.2586 0.5389 -0.7452 0.0431 1.0000 Uiso R . . . . .

loop_
_atom_site_aniso_label
_atom_site_aniso_U_11
_atom_site_aniso_U_22
_atom_site_aniso_U_33
_atom_site_aniso_U_23
_atom_site_aniso_U_13
_atom_site_aniso_U_12
Zn1 0.0191(3) 0.0191(3) 0.0115(4) 0.0000 0.0000 0.0000
W1 0.01286(15) 0.01047(14) 0.01105(8) 0.0000 0.0000 0.00078(12)
S1 0.0136(5) 0.0210(5) 0.0165(5) 0.0008(5) 0.0015(4) -0.0020(4)
S2 0.0207(6) 0.0186(6) 0.0190(6) -0.0037(5) 0.0020(5) -0.0005(4)
P1 0.0164(3) 0.0164(3) 0.0202(6) 0.0000 0.0000 0.0000
C1 0.0217(11) 0.0183(10) 0.0186(13) 0.0012(10) 0.0011(10) 0.0025(8)
C2 0.0320(14) 0.0161(11) 0.0246(15) -0.0016(11) -0.0019(12) 0.0011(9)
C3 0.0463(17) 0.0245(12) 0.023(3) -0.0011(10) 0.0068(12) 0.0137(12)
C4 0.0329(14) 0.0235(12) 0.027(2) 0.0063(10) 0.0062(11) 0.0099(10)
C5 0.056(3) 0.0371(19) 0.0292(18) 0.0038(14) 0.0171(16) 0.0222(18)
C6 0.046(2) 0.0342(18) 0.0300(17) 0.0105(13) 0.0193(15) 0.0143(16)

loop_
_atom_type_symbol
_atom_type_scat_dispersion_real
_atom_type_scat_dispersion_imag
_atom_type_scat_Cromer_Mann_a1
_atom_type_scat_Cromer_Mann_b1
_atom_type_scat_Cromer_Mann_a2
_atom_type_scat_Cromer_Mann_b2
_atom_type_scat_Cromer_Mann_a3
_atom_type_scat_Cromer_Mann_b3
_atom_type_scat_Cromer_Mann_a4
_atom_type_scat_Cromer_Mann_b4
_atom_type_scat_Cromer_Mann_c
_atom_type_scat_source
C 0.0033 0.0016 2.3100 20.8439 1.0200 10.2075 1.5886 0.5687 0.8650 51.6512 0.2156 'International Tables Vol C 4.2.6.8 and 6.1.1.4'
H 0.0000 0.0000 0.4930 10.5109 0.3229 26.1257 0.1402 3.1424 0.0408 57.7998 0.0030 'International Tables Vol C 4.2.6.8 and 6.1.1.4'
P 0.1023 0.0942 6.4345 1.9067 4.1791 27.1570 1.7800 0.5260 1.4908 68.1645 1.1149 'International Tables Vol C 4.2.6.8 and 6.1.1.4'
S 0.1246 0.1234 6.9053 1.4679 5.2034 22.2151 1.4379 0.2536 1.5863 56.1720 0.8669 'International Tables Vol C 4.2.6.8 and 6.1.1.4'
Zn 0.2839 1.4301 14.0743 3.2655 7.0318 0.2333 5.1652 10.3163 2.4100 58.7097 1.3041 'International Tables Vol C 4.2.6.8 and 6.1.1.4'
W -0.8490 6.8722 29.0818 1.7203 15.4300 9.2259 14.4327 0.3217 5.1198 57.0560 9.8875 'International Tables Vol C 4.2.6.8 and 6.1.1.4'

loop_
_geom_angle_atom_site_label_1
_geom_angle_site_symmetry_1
_geom_angle_atom_site_label_2
_geom_angle_site_symmetry_2
_geom_angle_atom_site_label_3
_geom_angle_site_symmetry_3
_geom_angle
_geom_angle_publ_flag
W1 3_555 Zn1 . S1 5_555 48.47(3) yes
W1 3_555 Zn1 . S1 7_555 131.53(3) yes
S1 5_555 Zn1 . S1 7_555 116.07(3) yes
W1 3_555 Zn1 . S1 3_555 131.53(3) yes
S1 5_555 Zn1 . S1 3_555 116.07(3) yes
S1 7_555 Zn1 . S1 3_555 96.95(6) yes
W1 3_555 Zn1 . S2 3_555 34.10(3) yes
S1 5_555 Zn1 . S2 3_555 82.58(4) yes
S1 7_555 Zn1 . S2 3_555 123.34(4) yes
S1 3_555 Zn1 . S2 3_555 123.25(4) yes
W1 3_555 Zn1 . S2 5_555 145.90(3) yes
S1 5_555 Zn1 . S2 5_555 123.25(4) yes
S1 7_555 Zn1 . S2 5_555 82.58(4) yes
S1 3_555 Zn1 . S2 5_555 14.37(4) yes
S2 3_555 Zn1 . S2 5_555 133.29(3) yes
W1 3_555 Zn1 . S2 7_555 34.10(3) yes
S1 5_555 Zn1 . S2 7_555 14.37(4) yes
S1 7_555 Zn1 . S2 7_555 123.25(4) yes
S1 3_555 Zn1 . S2 7_555 123.34(4) yes
S2 3_555 Zn1 . S2 7_555 68.20(5) yes
W1 3_555 Zn1 . W1 . 179.996 yes
S1 5_555 Zn1 . W1 . 131.53(3) yes
S1 7_555 Zn1 . W1 . 48.47(3) yes
S1 3_555 Zn1 . W1 . 48.47(3) yes
S2 3_555 Zn1 . W1 . 145.90(3) yes
W1 3_555 Zn1 . S1 . 48.47(3) yes
S1 5_555 Zn1 . S1 . 96.95(6) yes
S1 7_555 Zn1 . S1 . 116.07(3) yes
S1 3_555 Zn1 . S1 . 116.07(3) yes
S2 3_555 Zn1 . S1 . 14.37(4) yes
W1 3_555 Zn1 . S2 . 145.90(3) yes
S1 5_555 Zn1 . S2 . 123.34(4) yes
S1 7_555 Zn1 . S2 . 14.37(4) yes
S1 3_555 Zn1 . S2 . 82.58(4) yes
S2 3_555 Zn1 . S2 . 133.29(3) yes
S2 5_555 Zn1 . S2 7_555 133.29(3) yes
S2 5_555 Zn1 . W1 . 34.10(3) yes
S2 7_555 Zn1 . W1 . 145.90(3) yes
S2 5_555 Zn1 . S1 . 123.34(4) yes
S2 7_555 Zn1 . S1 . 82.58(4) yes
W1 . Zn1 . S1 . 131.53(3) yes
S2 5_555 Zn1 . S2 . 68.20(5) yes
S2 7_555 Zn1 . S2 . 133.29(3) yes
W1 . Zn1 . S2 . 34.10(3) yes
S1 . Zn1 . S2 . 123.25(4) yes
Zn1 . W1 . S1 1_554 141.81(3) yes
Zn1 . W1 . S1 5_554 141.81(3) yes
S1 1_554 W1 . S1 5_554 76.39(5) yes
Zn1 . W1 . S1 3_555 53.10(4) yes
S1 1_554 W1 . S1 3_555 118.16(4) yes
S1 5_554 W1 . S1 3_555 118.16(4) yes
Zn1 . W1 . S1 7_555 53.10(4) yes
S1 1_554 W1 . S1 7_555 118.16(4) yes
S1 5_554 W1 . S1 7_555 118.16(4) yes
S1 3_555 W1 . S1 7_555 106.20(7) yes
Zn1 . W1 . S2 3_554 125.56(4) yes
S1 1_554 W1 . S2 3_554 16.24(5) yes
S1 5_554 W1 . S2 3_554 92.63(5) yes
S1 3_555 W1 . S2 3_554 110.38(5) yes
S1 7_555 W1 . S2 3_554 110.50(5) yes
Zn1 . W1 . S2 7_554 125.56(4) yes
S1 1_554 W1 . S2 7_554 92.63(5) yes
S1 5_554 W1 . S2 7_554 16.24(5) yes
S1 3_555 W1 . S2 7_554 110.50(5) yes
S1 7_555 W1 . S2 7_554 110.38(5) yes
Zn1 . W1 . S2 5_555 79.45(5) yes
S1 1_554 W1 . S2 5_555 98.32(6) yes
S1 5_554 W1 . S2 5_555 98.22(6) yes
S1 3_555 W1 . S2 5_555 26.35(6) yes
S1 7_555 W1 . S2 5_555 132.56(6) yes
Zn1 . W1 . S2 . 79.45(5) yes
S1 1_554 W1 . S2 . 98.22(6) yes
S1 5_554 W1 . S2 . 98.32(6) yes
S1 3_555 W1 . S2 . 132.56(6) yes
S1 7_555 W1 . S2 . 26.35(6) yes
S2 3_554 W1 . S2 7_554 108.88(8) yes
S2 3_554 W1 . S2 5_555 96.11(3) yes
S2 7_554 W1 . S2 5_555 96.11(3) yes
S2 3_554 W1 . S2 . 96.11(3) yes
S2 7_554 W1 . S2 . 96.11(3) yes
S2 5_555 W1 . S2 . 158.91(9) yes
Zn1 . S1 . W1 1_556 93.33(4) yes
Zn1 . S1 . W1 3_555 78.43(4) yes
W1 1_556 S1 . W1 3_555 14.908(14) yes
W1 7_554 S2 . Zn1 . 91.46(5) yes
W1 7_554 S2 . W1 . 25.02(2) yes
Zn1 . S2 . W1 . 66.44(5) yes
C1 4_454 P1 . C1 5_565 110.21(9) yes
C1 4_454 P1 . C1 8_554 107.99(18) yes
C1 5_565 P1 . C1 8_554 110.21(9) yes
C1 4_454 P1 . C1 . 110.21(9) yes
C1 5_565 P1 . C1 . 107.99(18) yes
C1 8_554 P1 . C1 . 110.21(9) yes
P1 . C1 . C2 . 122.1(2) yes
P1 . C1 . C4 . 118.0(2) yes
C2 . C1 . C4 . 119.9(3) yes
C1 . C2 . C3 . 119.3(3) yes
C1 . C2 . H21 . 120.001 no
C3 . C2 . H21 . 120.669 no
C2 . C3 . C5 . 120.6(3) yes
C2 . C3 . H31 . 119.803 no
C5 . C3 . H31 . 119.590 no
C1 . C4 . C6 . 120.3(3) yes
C1 . C4 . H41 . 119.606 no
C6 . C4 . H41 . 120.092 no
C3 . C5 . C6 . 120.5(3) yes
C3 . C5 . H51 . 119.975 no
C6 . C5 . H51 . 119.532 no
C5 . C6 . C4 . 119.3(3) yes
C5 . C6 . H61 . 120.561 no
C4 . C6 . H61 . 120.138 no

loop_
_geom_bond_atom_site_label_1
_geom_bond_site_symmetry_1
_geom_bond_atom_site_label_2
_geom_bond_site_symmetry_2
_geom_bond_distance
_geom_bond_publ_flag
Zn1 . W1 3_555 2.9237(3) yes
Zn1 . S1 5_555 2.3866(13) yes
Zn1 . S1 7_555 2.3866(13) yes
Zn1 . S1 3_555 2.3866(13) yes
Zn1 . S2 3_555 3.1356(15) yes
Zn1 . S2 5_555 3.1356(15) yes
Zn1 . S2 7_555 3.1356(15) yes
Zn1 . W1 . 2.9237(3) yes
Zn1 . S1 . 2.3866(13) yes
Zn1 . S2 . 3.1356(15) yes
W1 . S1 1_554 2.8897(13) yes
W1 . S1 5_554 2.8897(13) yes
W1 . S1 3_555 2.2342(13) yes
W1 . S1 7_555 2.2342(13) yes
W1 . S2 3_554 2.1612(14) yes
W1 . S2 7_554 2.1612(14) yes
W1 . S2 5_555 1.7883(15) yes
W1 . S2 . 1.7883(15) yes
P1 . C1 4_454 1.791(3) yes
P1 . C1 5_565 1.791(3) yes
P1 . C1 8_554 1.791(3) yes
P1 . C1 . 1.791(3) yes
C1 . C2 . 1.403(4) yes
C1 . C4 . 1.395(4) yes
C2 . C3 . 1.385(4) yes
C2 . H21 . 1.005 no
C3 . C5 . 1.375(5) yes
C3 . H31 . 1.008 no
C4 . C6 . 1.382(4) yes
C4 . H41 . 1.007 no
C5 . C6 . 1.402(5) yes
C5 . H51 . 1.010 no
C6 . H61 . 1.012 no
